data_2218425
loop_
_publ_author_name
'Wu, Jian-Guo'
'Dong, Hong-Ru'
'Dong, Heng-Shan'
'Ng, Seik Weng'

_publ_section_title 4-{[1-(4-Ethoxyphenyl)-5-methyl-1<i>H</i>-1,2,3-triazol-4-yl]diphenylmethyl}morpholine
_journal_coeditor_code HG2394
_journal_issue 6
_journal_name_full 'Acta Crystallographica Section E'
_journal_page_first o1067
_journal_paper_doi 10.1107/S1600536808012725
_journal_volume 64
_journal_year 2008
_chemical_formula_iupac 'C28 H30 N4 O2'
_chemical_formula_moiety 'C28 H30 N4 O2'
_chemical_formula_sum 'C28 H30 N4 O2'
_chemical_formula_weight 454.56
_chemical_melting_point 457
_chemical_name_systematic
;
4-{[1-(4-Ethoxyphenyl)-5-methyl-1<i>H</i>-1,2,3-triazol-4-
yl]diphenylmethyl}morpholine
;
_space_group_IT_number 2
_symmetry_cell_setting triclinic
_symmetry_space_group_name_Hall '-P 1'
_symmetry_space_group_name_H-M 'P -1'
_atom_sites_solution_hydrogens geom
_atom_sites_solution_primary direct
_atom_sites_solution_secondary difmap
_audit_creation_method SHELXL-97
_cell_angle_alpha 81.4080(10)
_cell_angle_beta 73.6210(10)
_cell_angle_gamma 81.5470(10)
_cell_formula_units_Z 2
_cell_length_a 9.4060(10)
_cell_length_b 10.1250(10)
_cell_length_c 13.670(2)
_cell_measurement_reflns_used 1386
_cell_measurement_temperature 294(2)
_cell_measurement_theta_max 22.46
_cell_measurement_theta_min 2.27
_cell_volume 1227.5(3)
_computing_cell_refinement 'SAINT (Bruker, 2004)'
_computing_data_collection 'APEX2 (Bruker, 2004)'
_computing_data_reduction 'SAINT (Bruker, 2004)'
_computing_molecular_graphics 'X-SEED (Barbour, 2001)'
_computing_publication_material 'publCIF (Westrip, 2008)'
_computing_structure_refinement 'SHELXL97 (Sheldrick, 2008)'
_computing_structure_solution 'SHELXS97 (Sheldrick, 2008)'
_diffrn_ambient_temperature 295(2)
_diffrn_measured_fraction_theta_full 0.984
_diffrn_measured_fraction_theta_max 0.984
_diffrn_measurement_device_type 'Bruker APEXII'
_diffrn_measurement_method '\f and \w'
_diffrn_radiation_monochromator graphite
_diffrn_radiation_source 'fine-focus sealed tube'
_diffrn_radiation_type MoK\a
_diffrn_radiation_wavelength 0.71073
_diffrn_reflns_av_R_equivalents 0.0188
_diffrn_reflns_av_sigmaI/netI 0.0444
_diffrn_reflns_limit_h_max 11
_diffrn_reflns_limit_h_min -7
_diffrn_reflns_limit_k_max 12
_diffrn_reflns_limit_k_min -9
_diffrn_reflns_limit_l_max 16
_diffrn_reflns_limit_l_min -16
_diffrn_reflns_number 6395
_diffrn_reflns_theta_full 25.00
_diffrn_reflns_theta_max 25.00
_diffrn_reflns_theta_min 2.02
_diffrn_standards_decay_% 0
_diffrn_standards_interval_count 0
_diffrn_standards_interval_time 0
_diffrn_standards_number 0
_exptl_absorpt_coefficient_mu 0.079
_exptl_absorpt_correction_type none
_exptl_crystal_colour Colorless
_exptl_crystal_density_diffrn 1.230
_exptl_crystal_density_method 'not measured'
_exptl_crystal_description Rhombohedron
_exptl_crystal_F_000 484
_exptl_crystal_size_max 0.28
_exptl_crystal_size_mid 0.25
_exptl_crystal_size_min 0.20
_refine_diff_density_max 0.141
_refine_diff_density_min -0.228
_refine_ls_extinction_method none
_refine_ls_goodness_of_fit_ref 0.993
_refine_ls_hydrogen_treatment constr
_refine_ls_matrix_type full
_refine_ls_number_parameters 309
_refine_ls_number_reflns 4437
_refine_ls_number_restraints 0
_refine_ls_restrained_S_all 0.993
_refine_ls_R_factor_all 0.0777
_refine_ls_R_factor_gt 0.0460
_refine_ls_shift/su_max 0.001
_refine_ls_shift/su_mean 0.000
_refine_ls_structure_factor_coef Fsqd
_refine_ls_weighting_details 'calc w=1/[\s^2^(Fo^2^)+(0.0614P)^2^] where P=(Fo^2^+2Fc^2^)/3'
_refine_ls_weighting_scheme calc
_refine_ls_wR_factor_gt 0.1069
_refine_ls_wR_factor_ref 0.1262
_reflns_number_gt 2830
_reflns_number_total 4437
_reflns_threshold_expression I>2\s(I)
_cod_data_source_file hg2394.cif
_cod_data_source_block I
_cod_depositor_comments
;
The following automatic conversions were performed:
'_symmetry_cell_setting' value 'Triclinic' changed to 'triclinic'
according to '/home/saulius/struct/CIF-dictionaries/cif_core.dic'
dictionary named 'cif_core.dic' version 2.4.1 from
2010-06-29.

'_exptl_absorpt_correction_type' value 'None' changed to
'none' according to '/home/saulius/struct/CIF-dictionaries/cif_core.dic'
dictionary named 'cif_core.dic' version 2.4.1 from 2010-06-29.

Automatic conversion script
Id: cif_fix_enum 1527 2010-12-29 10:47:43Z saulius 

The following automatic conversions were performed:

'_symmetry_cell_setting' value 'Triclinic' changed to 'triclinic'
according to /home/saulius/struct/CIF-dictionaries/cif_core.dic
dictionary named 'cif_core.dic' version 2.4.1 from
2010-06-29.

'_exptl_absorpt_correction_type' value 'None' changed to
'none' according to
/home/saulius/struct/CIF-dictionaries/cif_core.dic dictionary named
'cif_core.dic' version 2.4.1 from 2010-06-29.

Automatic conversion script
Id: cif_fix_values 1715 2011-07-08 13:25:40Z adriana 
;
_cod_original_cell_volume 1227.4(2)
_cod_database_code 2218425
_cod_database_fobs_code 2218425

loop_
_symmetry_equiv_pos_as_xyz
'x, y, z'
'-x, -y, -z'

loop_
_atom_site_type_symbol
_atom_site_label
_atom_site_fract_x
_atom_site_fract_y
_atom_site_fract_z
_atom_site_U_iso_or_equiv
_atom_site_adp_type
_atom_site_calc_flag
_atom_site_refinement_flags
_atom_site_occupancy
O O1 -0.01051(14) 0.78624(14) 0.99479(11) 0.0597(4) Uani d . 1
O O2 1.10986(17) 0.31482(19) 0.68284(13) 0.0761(5) Uani d . 1
N N1 0.43338(16) 0.39052(15) 0.83355(11) 0.0395(4) Uani d . 1
N N2 0.49124(17) 0.30714(16) 0.90338(12) 0.0462(4) Uani d . 1
N N3 0.59072(17) 0.21953(16) 0.85227(11) 0.0447(4) Uani d . 1
N N4 0.86454(15) 0.19704(15) 0.66019(11) 0.0392(4) Uani d . 1
C C1 0.31717(19) 0.49423(18) 0.86992(14) 0.0391(5) Uani d . 1
C C2 0.1836(2) 0.5083(2) 0.84476(14) 0.0468(5) Uani d . 1
H H2 0.1686 0.4521 0.8015 0.056 Uiso calc R 1
C C3 0.0710(2) 0.6066(2) 0.88424(15) 0.0479(5) Uani d . 1
H H3 -0.0188 0.6173 0.8665 0.057 Uiso calc R 1
C C4 0.0926(2) 0.68869(19) 0.94988(14) 0.0428(5) Uani d . 1
C C5 0.2269(2) 0.6723(2) 0.97548(15) 0.0495(5) Uani d . 1
H H5 0.2415 0.7266 1.0202 0.059 Uiso calc R 1
C C6 0.3386(2) 0.57633(19) 0.93530(15) 0.0458(5) Uani d . 1
H H6 0.4290 0.5666 0.9522 0.055 Uiso calc R 1
C C7 -0.1432(2) 0.8214(2) 0.96182(15) 0.0538(6) Uani d . 1
H H7A -0.2016 0.7458 0.9783 0.065 Uiso calc R 1
H H7B -0.1189 0.8464 0.8882 0.065 Uiso calc R 1
C C8 -0.2296(3) 0.9376(2) 1.01669(19) 0.0735(7) Uani d . 1
H H8A -0.3161 0.9686 0.9920 0.110 Uiso calc R 1
H H8B -0.1679 1.0092 1.0042 0.110 Uiso calc R 1
H H8C -0.2602 0.9095 1.0891 0.110 Uiso calc R 1
C C9 0.4629(2) 0.4427(2) 0.64574(15) 0.0570(6) Uani d . 1
H H9A 0.4425 0.5350 0.6592 0.086 Uiso calc R 1
H H9B 0.3771 0.4150 0.6329 0.086 Uiso calc R 1
H H9C 0.5466 0.4334 0.5867 0.086 Uiso calc R 1
C C10 0.49787(19) 0.35671(18) 0.73669(14) 0.0389(5) Uani d . 1
C C11 0.59709(19) 0.24503(18) 0.75005(14) 0.0372(4) Uani d . 1
C C12 0.71084(18) 0.15980(18) 0.67455(13) 0.0365(4) Uani d . 1
C C13 0.8762(2) 0.3413(2) 0.63607(17) 0.0545(6) Uani d . 1
H H13A 0.8234 0.3869 0.6957 0.065 Uiso calc R 1
H H13B 0.8308 0.3771 0.5807 0.065 Uiso calc R 1
C C14 1.0384(2) 0.3658(2) 0.60466(18) 0.0663(7) Uani d . 1
H H14A 1.0893 0.3234 0.5432 0.080 Uiso calc R 1
H H14B 1.0454 0.4617 0.5885 0.080 Uiso calc R 1
C C15 1.0936(2) 0.1761(3) 0.71158(19) 0.0702(7) Uani d . 1
H H15A 1.1395 0.1434 0.7672 0.084 Uiso calc R 1
H H15B 1.1456 0.1267 0.6538 0.084 Uiso calc R 1
C C16 0.9328(2) 0.1497(2) 0.74525(16) 0.0557(6) Uani d . 1
H H16A 0.9261 0.0542 0.7647 0.067 Uiso calc R 1
H H16B 0.8805 0.1964 0.8044 0.067 Uiso calc R 1
C C17 0.70954(19) 0.00784(18) 0.71035(13) 0.0381(4) Uani d . 1
C C18 0.5995(2) -0.0457(2) 0.78943(16) 0.0498(5) Uani d . 1
H H18 0.5237 0.0118 0.8264 0.060 Uiso calc R 1
C C19 0.5992(2) -0.1829(2) 0.81513(17) 0.0607(6) Uani d . 1
H H19 0.5233 -0.2163 0.8689 0.073 Uiso calc R 1
C C20 0.7093(3) -0.2706(2) 0.76228(17) 0.0586(6) Uani d . 1
H H20 0.7092 -0.3629 0.7800 0.070 Uiso calc R 1
C C21 0.8192(3) -0.2191(2) 0.68285(17) 0.0607(6) Uani d . 1
H H21 0.8944 -0.2771 0.6460 0.073 Uiso calc R 1
C C22 0.8196(2) -0.0820(2) 0.65696(16) 0.0531(5) Uani d . 1
H H22 0.8952 -0.0491 0.6027 0.064 Uiso calc R 1
C C23 0.6762(2) 0.17581(18) 0.56946(14) 0.0398(5) Uani d . 1
C C24 0.5331(2) 0.1628(2) 0.56461(17) 0.0549(6) Uani d . 1
H H24 0.4577 0.1505 0.6250 0.066 Uiso calc R 1
C C25 0.5019(3) 0.1679(2) 0.4711(2) 0.0690(7) Uani d . 1
H H25 0.4054 0.1605 0.4691 0.083 Uiso calc R 1
C C26 0.6119(3) 0.1836(2) 0.3817(2) 0.0746(8) Uani d . 1
H H26 0.5905 0.1873 0.3189 0.089 Uiso calc R 1
C C27 0.7536(3) 0.1939(2) 0.38524(17) 0.0708(7) Uani d . 1
H H27 0.8290 0.2035 0.3245 0.085 Uiso calc R 1
C C28 0.7858(2) 0.1903(2) 0.47848(15) 0.0534(6) Uani d . 1
H H28 0.8826 0.1977 0.4797 0.064 Uiso calc R 1

loop_
_atom_site_aniso_label
_atom_site_aniso_U_11
_atom_site_aniso_U_22
_atom_site_aniso_U_33
_atom_site_aniso_U_12
_atom_site_aniso_U_13
_atom_site_aniso_U_23
O1 0.0467(9) 0.0636(10) 0.0720(10) 0.0161(7) -0.0198(7) -0.0315(8)
O2 0.0700(11) 0.0936(14) 0.0784(12) -0.0350(9) -0.0273(9) -0.0124(10)
N1 0.0391(9) 0.0370(9) 0.0405(9) 0.0024(7) -0.0088(7) -0.0084(7)
N2 0.0482(10) 0.0465(10) 0.0431(9) 0.0064(8) -0.0137(8) -0.0107(8)
N3 0.0453(10) 0.0457(10) 0.0420(9) 0.0050(7) -0.0114(8) -0.0120(8)
N4 0.0350(9) 0.0435(10) 0.0399(9) -0.0056(7) -0.0097(7) -0.0063(7)
C1 0.0363(11) 0.0372(11) 0.0418(11) 0.0000(8) -0.0074(8) -0.0080(9)
C2 0.0460(12) 0.0499(13) 0.0486(12) -0.0020(9) -0.0143(10) -0.0184(10)
C3 0.0385(11) 0.0556(14) 0.0518(12) -0.0004(9) -0.0143(9) -0.0139(10)
C4 0.0386(11) 0.0416(12) 0.0458(11) 0.0027(8) -0.0075(9) -0.0115(9)
C5 0.0497(12) 0.0472(13) 0.0580(13) 0.0045(9) -0.0210(10) -0.0230(10)
C6 0.0398(11) 0.0442(12) 0.0574(13) -0.0011(9) -0.0173(9) -0.0140(10)
C7 0.0433(12) 0.0603(15) 0.0537(13) 0.0073(10) -0.0133(10) -0.0062(11)
C8 0.0607(15) 0.0736(18) 0.0824(17) 0.0250(12) -0.0215(13) -0.0245(14)
C9 0.0676(14) 0.0489(14) 0.0469(12) 0.0082(10) -0.0117(10) -0.0025(10)
C10 0.0394(11) 0.0376(11) 0.0374(11) -0.0010(8) -0.0064(8) -0.0072(9)
C11 0.0357(10) 0.0387(11) 0.0381(11) -0.0021(8) -0.0101(8) -0.0088(8)
C12 0.0343(10) 0.0371(11) 0.0368(10) -0.0013(8) -0.0071(8) -0.0075(8)
C13 0.0529(13) 0.0483(14) 0.0624(14) -0.0114(10) -0.0118(11) -0.0078(11)
C14 0.0630(15) 0.0685(17) 0.0713(16) -0.0269(12) -0.0161(13) -0.0038(13)
C15 0.0514(14) 0.093(2) 0.0739(16) -0.0184(13) -0.0269(12) -0.0018(15)
C16 0.0476(13) 0.0729(16) 0.0506(13) -0.0136(10) -0.0192(10) -0.0004(11)
C17 0.0371(10) 0.0389(11) 0.0397(11) -0.0016(8) -0.0124(9) -0.0072(9)
C18 0.0435(12) 0.0436(13) 0.0573(13) -0.0032(9) -0.0037(10) -0.0107(10)
C19 0.0583(14) 0.0498(15) 0.0693(16) -0.0149(11) -0.0071(12) -0.0021(12)
C20 0.0746(16) 0.0380(13) 0.0671(15) -0.0085(11) -0.0260(13) -0.0023(11)
C21 0.0698(15) 0.0442(14) 0.0623(14) 0.0079(11) -0.0113(12) -0.0139(11)
C22 0.0539(13) 0.0446(13) 0.0516(13) 0.0006(9) -0.0016(10) -0.0065(10)
C23 0.0460(11) 0.0324(11) 0.0425(11) 0.0013(8) -0.0145(9) -0.0090(8)
C24 0.0554(14) 0.0533(14) 0.0637(14) -0.0053(10) -0.0261(11) -0.0110(11)
C25 0.0843(18) 0.0559(16) 0.0863(19) -0.0046(12) -0.0538(16) -0.0121(13)
C26 0.120(2) 0.0568(16) 0.0623(17) 0.0066(15) -0.0526(17) -0.0146(13)
C27 0.096(2) 0.0720(18) 0.0433(13) 0.0057(14) -0.0225(13) -0.0090(12)
C28 0.0586(14) 0.0582(14) 0.0418(12) 0.0035(10) -0.0134(10) -0.0101(10)

loop_
_atom_type_symbol
_atom_type_description
_atom_type_scat_dispersion_real
_atom_type_scat_dispersion_imag
_atom_type_scat_source
C C 0.0033 0.0016 'International Tables Vol C Tables 4.2.6.8 and 6.1.1.4'
H H 0.0000 0.0000 'International Tables Vol C Tables 4.2.6.8 and 6.1.1.4'
N N 0.0061 0.0033 'International Tables Vol C Tables 4.2.6.8 and 6.1.1.4'
O O 0.0106 0.0060 'International Tables Vol C Tables 4.2.6.8 and 6.1.1.4'

loop_
_geom_angle_atom_site_label_1
_geom_angle_atom_site_label_2
_geom_angle_atom_site_label_3
_geom_angle
C4 O1 C7 118.54(15)
C14 O2 C15 110.11(17)
N2 N1 C10 111.22(14)
N2 N1 C1 118.18(14)
C10 N1 C1 130.58(15)
N3 N2 N1 106.67(14)
N2 N3 C11 109.81(14)
C13 N4 C16 107.06(16)
C13 N4 C12 113.90(13)
C16 N4 C12 116.16(14)
C2 C1 C6 120.09(17)
C2 C1 N1 121.16(16)
C6 C1 N1 118.67(16)
C1 C2 C3 119.83(18)
C1 C2 H2 120.1
C3 C2 H2 120.1
C4 C3 C2 119.99(18)
C4 C3 H3 120.0
C2 C3 H3 120.0
O1 C4 C3 125.11(17)
O1 C4 C5 115.37(17)
C3 C4 C5 119.51(17)
C6 C5 C4 120.41(18)
C6 C5 H5 119.8
C4 C5 H5 119.8
C5 C6 C1 120.16(18)
C5 C6 H6 119.9
C1 C6 H6 119.9
O1 C7 C8 107.35(17)
O1 C7 H7A 110.2
C8 C7 H7A 110.2
O1 C7 H7B 110.2
C8 C7 H7B 110.2
H7A C7 H7B 108.5
C7 C8 H8A 109.5
C7 C8 H8B 109.5
H8A C8 H8B 109.5
C7 C8 H8C 109.5
H8A C8 H8C 109.5
H8B C8 H8C 109.5
C10 C9 H9A 109.5
C10 C9 H9B 109.5
H9A C9 H9B 109.5
C10 C9 H9C 109.5
H9A C9 H9C 109.5
H9B C9 H9C 109.5
N1 C10 C11 104.16(15)
N1 C10 C9 120.80(16)
C11 C10 C9 134.81(17)
N3 C11 C10 108.11(15)
N3 C11 C12 119.18(15)
C10 C11 C12 132.53(16)
N4 C12 C11 110.13(14)
N4 C12 C23 109.34(14)
C11 C12 C23 112.04(13)
N4 C12 C17 108.86(13)
C11 C12 C17 112.32(14)
C23 C12 C17 103.93(14)
N4 C13 C14 109.61(16)
N4 C13 H13A 109.7
C14 C13 H13A 109.7
N4 C13 H13B 109.7
C14 C13 H13B 109.7
H13A C13 H13B 108.2
O2 C14 C13 111.94(19)
O2 C14 H14A 109.2
C13 C14 H14A 109.2
O2 C14 H14B 109.2
C13 C14 H14B 109.2
H14A C14 H14B 107.9
O2 C15 C16 112.19(19)
O2 C15 H15A 109.2
C16 C15 H15A 109.2
O2 C15 H15B 109.2
C16 C15 H15B 109.2
H15A C15 H15B 107.9
N4 C16 C15 108.98(17)
N4 C16 H16A 109.9
C15 C16 H16A 109.9
N4 C16 H16B 109.9
C15 C16 H16B 109.9
H16A C16 H16B 108.3
C18 C17 C22 117.13(18)
C18 C17 C12 123.62(16)
C22 C17 C12 119.13(17)
C17 C18 C19 121.45(18)
C17 C18 H18 119.3
C19 C18 H18 119.3
C20 C19 C18 120.8(2)
C20 C19 H19 119.6
C18 C19 H19 119.6
C21 C20 C19 118.5(2)
C21 C20 H20 120.7
C19 C20 H20 120.7
C20 C21 C22 120.7(2)
C20 C21 H21 119.6
C22 C21 H21 119.6
C21 C22 C17 121.3(2)
C21 C22 H22 119.3
C17 C22 H22 119.3
C28 C23 C24 117.90(18)
C28 C23 C12 122.05(17)
C24 C23 C12 119.77(17)
C25 C24 C23 120.8(2)
C25 C24 H24 119.6
C23 C24 H24 119.6
C26 C25 C24 120.4(2)
C26 C25 H25 119.8
C24 C25 H25 119.8
C25 C26 C27 119.5(2)
C25 C26 H26 120.2
C27 C26 H26 120.2
C26 C27 C28 120.5(2)
C26 C27 H27 119.7
C28 C27 H27 119.7
C23 C28 C27 120.8(2)
C23 C28 H28 119.6
C27 C28 H28 119.6

loop_
_geom_bond_atom_site_label_1
_geom_bond_atom_site_label_2
_geom_bond_distance
O1 C4 1.363(2)
O1 C7 1.424(2)
O2 C14 1.414(3)
O2 C15 1.419(3)
N1 N2 1.3554(19)
N1 C10 1.364(2)
N1 C1 1.434(2)
N2 N3 1.3126(19)
N3 C11 1.368(2)
N4 C13 1.462(2)
N4 C16 1.469(2)
N4 C12 1.500(2)
C1 C2 1.376(2)
C1 C6 1.379(3)
C2 C3 1.390(2)
C2 H2 0.9300
C3 C4 1.383(3)
C3 H3 0.9300
C4 C5 1.384(2)
C5 C6 1.372(2)
C5 H5 0.9300
C6 H6 0.9300
C7 C8 1.499(3)
C7 H7A 0.9700
C7 H7B 0.9700
C8 H8A 0.9600
C8 H8B 0.9600
C8 H8C 0.9600
C9 C10 1.495(2)
C9 H9A 0.9600
C9 H9B 0.9600
C9 H9C 0.9600
C10 C11 1.381(2)
C11 C12 1.525(2)
C12 C23 1.541(2)
C12 C17 1.544(2)
C13 C14 1.512(3)
C13 H13A 0.9700
C13 H13B 0.9700
C14 H14A 0.9700
C14 H14B 0.9700
C15 C16 1.504(3)
C15 H15A 0.9700
C15 H15B 0.9700
C16 H16A 0.9700
C16 H16B 0.9700
C17 C18 1.376(3)
C17 C22 1.388(2)
C18 C19 1.381(3)
C18 H18 0.9300
C19 C20 1.372(3)
C19 H19 0.9300
C20 C21 1.370(3)
C20 H20 0.9300
C21 C22 1.381(3)
C21 H21 0.9300
C22 H22 0.9300
C23 C28 1.378(3)
C23 C24 1.392(3)
C24 C25 1.382(3)
C24 H24 0.9300
C25 C26 1.366(3)
C25 H25 0.9300
C26 C27 1.367(3)
C26 H26 0.9300
C27 C28 1.385(3)
C27 H27 0.9300
C28 H28 0.9300

loop_
_geom_torsion_atom_site_label_1
_geom_torsion_atom_site_label_2
_geom_torsion_atom_site_label_3
_geom_torsion_atom_site_label_4
_geom_torsion
C10 N1 N2 N3 -0.7(2)
C1 N1 N2 N3 177.98(16)
N1 N2 N3 C11 -0.4(2)
N2 N1 C1 C2 -126.47(19)
C10 N1 C1 C2 51.9(3)
N2 N1 C1 C6 50.3(2)
C10 N1 C1 C6 -131.3(2)
C6 C1 C2 C3 0.9(3)
N1 C1 C2 C3 177.65(17)
C1 C2 C3 C4 -1.0(3)
C7 O1 C4 C3 -9.5(3)
C7 O1 C4 C5 171.69(18)
C2 C3 C4 O1 -178.55(18)
C2 C3 C4 C5 0.2(3)
O1 C4 C5 C6 179.58(18)
C3 C4 C5 C6 0.7(3)
C4 C5 C6 C1 -0.8(3)
C2 C1 C6 C5 0.0(3)
N1 C1 C6 C5 -176.83(17)
C4 O1 C7 C8 -175.31(18)
N2 N1 C10 C11 1.4(2)
C1 N1 C10 C11 -177.04(18)
N2 N1 C10 C9 -173.86(17)
C1 N1 C10 C9 7.7(3)
N2 N3 C11 C10 1.3(2)
N2 N3 C11 C12 177.05(16)
N1 C10 C11 N3 -1.6(2)
C9 C10 C11 N3 172.7(2)
N1 C10 C11 C12 -176.61(18)
C9 C10 C11 C12 -2.3(4)
C13 N4 C12 C11 -50.70(19)
C16 N4 C12 C11 74.41(19)
C13 N4 C12 C23 72.82(18)
C16 N4 C12 C23 -162.07(15)
C13 N4 C12 C17 -174.25(15)
C16 N4 C12 C17 -49.1(2)
N3 C11 C12 N4 -73.2(2)
C10 C11 C12 N4 101.4(2)
N3 C11 C12 C23 164.90(16)
C10 C11 C12 C23 -20.6(3)
N3 C11 C12 C17 48.4(2)
C10 C11 C12 C17 -137.1(2)
C16 N4 C13 C14 60.2(2)
C12 N4 C13 C14 -169.95(15)
C15 O2 C14 C13 55.7(2)
N4 C13 C14 O2 -59.1(2)
C14 O2 C15 C16 -56.5(2)
C13 N4 C16 C15 -60.5(2)
C12 N4 C16 C15 170.98(17)
O2 C15 C16 N4 59.9(2)
N4 C12 C17 C18 134.58(18)
C11 C12 C17 C18 12.3(2)
C23 C12 C17 C18 -108.97(19)
N4 C12 C17 C22 -49.4(2)
C11 C12 C17 C22 -171.63(16)
C23 C12 C17 C22 67.1(2)
C22 C17 C18 C19 0.5(3)
C12 C17 C18 C19 176.55(18)
C17 C18 C19 C20 0.0(3)
C18 C19 C20 C21 -0.4(3)
C19 C20 C21 C22 0.3(3)
C20 C21 C22 C17 0.2(3)
C18 C17 C22 C21 -0.6(3)
C12 C17 C22 C21 -176.84(18)
N4 C12 C23 C28 14.1(2)
C11 C12 C23 C28 136.44(19)
C17 C12 C23 C28 -102.1(2)
N4 C12 C23 C24 -172.18(15)
C11 C12 C23 C24 -49.8(2)
C17 C12 C23 C24 71.71(19)
C28 C23 C24 C25 -1.7(3)
C12 C23 C24 C25 -175.68(18)
C23 C24 C25 C26 1.1(3)
C24 C25 C26 C27 0.2(4)
C25 C26 C27 C28 -0.8(3)
C24 C23 C28 C27 1.0(3)
C12 C23 C28 C27 174.90(18)
C26 C27 C28 C23 0.2(3)

loop_
_cod_related_entry_id
_cod_related_entry_database
_cod_related_entry_code
1 ChemSpider 24740012
